data_7120033
loop_
_publ_author_name
'Luo, Feng'
'Gao, Heng Ya'
'Peng, Wenli'
'Meng, PanPan'
'Feng, Xuefeng'
'Li, Jianqiang'
'Wu, HuiQiong'
'Yan, Chang Sheng'
'Xiaong, Yang Yang'

_publ_section_title
;
 Lanthanide separation using size-selective crystallization of Ln-MOFs
;
_journal_name_full 'Chem. Commun.'
_journal_paper_doi 10.1039/C7CC01898C
_journal_year 2017
_chemical_formula_sum 'C96 H100 Cu6 P6 S6 Sn2'
_chemical_formula_weight 2250.55
_chemical_name_systematic
; 
 ? 
;
_chemical_properties_physical ', Air-sensitive,Moisture-sensitive,Oxygen-sensitive'
_space_group_crystal_system triclinic
_space_group_IT_number 2
_space_group_name_Hall '-P 1'
_space_group_name_H-M_alt 'P -1'
_symmetry_space_group_name_Hall '-P 1'
_symmetry_space_group_name_H-M 'P -1'
_atom_sites_solution_hydrogens mixed
_audit_creation_method SHELXL-2014
_audit_update_record
;
2017-03-10 deposited with the CCDC.
2017-04-27 downloaded from the CCDC.
;
_cell_angle_alpha 108.741(3)
_cell_angle_beta 108.982(3)
_cell_angle_gamma 100.892(3)
_cell_formula_units_Z 1
_cell_length_a 12.7240(5)
_cell_length_b 14.5250(6)
_cell_length_c 15.2610(6)
_cell_measurement_reflns_used 29906
_cell_measurement_temperature 180(2)
_cell_measurement_theta_max 27.30
_cell_measurement_theta_min 2.37
_cell_volume 2386.22(19)
_computing_cell_refinement 'STOE X-AREA'
_computing_data_collection 'STOE X-AREA'
_computing_data_reduction 'STOE X-RED'
_computing_structure_refinement 'SHELXL-2014 (Sheldrick, 2014)'
_diffrn_ambient_temperature 180(2)
_diffrn_detector_area_resol_mean 6.67
_diffrn_measured_fraction_theta_full 0.991
_diffrn_measured_fraction_theta_max 0.985
_diffrn_measurement_device_type 'STOE IPDS 2T'
_diffrn_measurement_method 'rotation method'
_diffrn_radiation_type MoK\a
_diffrn_radiation_wavelength 0.71073
_diffrn_reflns_av_R_equivalents 0.0363
_diffrn_reflns_av_unetI/netI 0.0329
_diffrn_reflns_Laue_measured_fraction_full 0.991
_diffrn_reflns_Laue_measured_fraction_max 0.985
_diffrn_reflns_limit_h_max 16
_diffrn_reflns_limit_h_min -15
_diffrn_reflns_limit_k_max 18
_diffrn_reflns_limit_k_min -18
_diffrn_reflns_limit_l_max 19
_diffrn_reflns_limit_l_min -19
_diffrn_reflns_number 22216
_diffrn_reflns_point_group_measured_fraction_full 0.991
_diffrn_reflns_point_group_measured_fraction_max 0.985
_diffrn_reflns_theta_full 25.242
_diffrn_reflns_theta_max 26.719
_diffrn_reflns_theta_min 2.434
_diffrn_source 'sealed X-ray tube, 12 x 0.4 mm long-fine focus'
_exptl_absorpt_coefficient_mu 2.100
_exptl_absorpt_correction_T_max 0.6353
_exptl_absorpt_correction_T_min 0.3562
_exptl_absorpt_correction_type integration
_exptl_absorpt_process_details XRED32
_exptl_crystal_colour 'pale yellow'
_exptl_crystal_density_diffrn 1.566
_exptl_crystal_description 'rhombic blocks'
_exptl_crystal_F_000 1136
_exptl_crystal_preparation ', Luminescent'
_exptl_crystal_size_max 0.400
_exptl_crystal_size_mid 0.260
_exptl_crystal_size_min 0.140
_refine_diff_density_max 0.963
_refine_diff_density_min -1.550
_refine_diff_density_rms 0.090
_refine_ls_extinction_method none
_refine_ls_goodness_of_fit_ref 0.985
_refine_ls_hydrogen_treatment mixed
_refine_ls_matrix_type full
_refine_ls_number_parameters 647
_refine_ls_number_reflns 9974
_refine_ls_number_restraints 0
_refine_ls_restrained_S_all 0.985
_refine_ls_R_factor_all 0.0331
_refine_ls_R_factor_gt 0.0271
_refine_ls_shift/su_max 0.002
_refine_ls_shift/su_mean 0.000
_refine_ls_structure_factor_coef Fsqd
_refine_ls_weighting_details 'w=1/[\s^2^(Fo^2^)+(0.0473P)^2^] where P=(Fo^2^+2Fc^2^)/3'
_refine_ls_weighting_scheme calc
_refine_ls_wR_factor_gt 0.0664
_refine_ls_wR_factor_ref 0.0684
_reflns_Friedel_coverage 0.000
_reflns_number_gt 8617
_reflns_number_total 9974
_reflns_threshold_expression 'I > 2\s(I)'
_cod_data_source_file c7cc01898c2.cif
_cod_data_source_block P-1
_cod_original_cell_volume 2386.21(18)
_cod_database_code 7120033
_shelx_space_group_comment
; 
The symmetry employed for this shelxl refinement is uniquely defined 
by the following loop, which should always be used as a source of 
symmetry information in preference to the above space-group names. 
They are only intended as comments. 
;
_shelxl_version_number 2014-3

loop_
_space_group_symop_operation_xyz
'x, y, z'
'-x, -y, -z'

loop_
_atom_site_label
_atom_site_type_symbol
_atom_site_fract_x
_atom_site_fract_y
_atom_site_fract_z
_atom_site_U_iso_or_equiv
_atom_site_adp_type
_atom_site_occupancy
_atom_site_site_symmetry_order
_atom_site_calc_flag
_atom_site_refinement_flags_posn
_atom_site_refinement_flags_adp
Sn1 Sn 0.89579(2) 0.90575(2) 0.05850(2) 0.01800(5) Uani 1 1 d . .
Cu1 Cu 0.81980(2) 0.86048(2) -0.19578(2) 0.02240(6) Uani 1 1 d . .
Cu2 Cu 0.81630(2) 1.05305(2) -0.10593(2) 0.02501(7) Uani 1 1 d . .
Cu3 Cu 0.97408(2) 1.18514(2) 0.13817(2) 0.02428(7) Uani 1 1 d . .
P1 P 0.70692(5) 0.71229(4) -0.33136(4) 0.02191(11) Uani 1 1 d . .
P2 P 0.69636(5) 1.06667(5) -0.24218(4) 0.02660(12) Uani 1 1 d . .
P3 P 0.92007(5) 1.31177(5) 0.22193(4) 0.02496(12) Uani 1 1 d . .
S1 S 0.74650(5) 0.91709(4) -0.07695(4) 0.02210(11) Uani 1 1 d . .
S2 S 1.01003(5) 1.06656(4) 0.20048(4) 0.02186(11) Uani 1 1 d . .
S3 S 1.01414(5) 0.81081(4) 0.00441(4) 0.02372(11) Uani 1 1 d . .
C1 C 0.8044(2) 0.81243(17) 0.11276(16) 0.0243(4) Uani 1 1 d . .
C2 C 0.7980(3) 0.7105(2) 0.0862(2) 0.0415(6) Uani 1 1 d . .
H2 H 0.8392 0.6830 0.0481 0.050 Uiso 1 1 calc R U
C3 C 0.7314(4) 0.6476(2) 0.1147(3) 0.0581(9) Uani 1 1 d . .
H3 H 0.7280 0.5778 0.0964 0.070 Uiso 1 1 calc R U
C4 C 0.6709(3) 0.6865(3) 0.1694(3) 0.0512(8) Uani 1 1 d . .
H4 H 0.6248 0.6434 0.1880 0.061 Uiso 1 1 calc R U
C5 C 0.6771(3) 0.7874(3) 0.1968(2) 0.0483(7) Uani 1 1 d . .
H5 H 0.6360 0.8145 0.2352 0.058 Uiso 1 1 calc R U
C6 C 0.7432(3) 0.8502(2) 0.1687(2) 0.0378(6) Uani 1 1 d . .
H6 H 0.7467 0.9201 0.1879 0.045 Uiso 1 1 calc R U
C7 C 0.7405(2) 0.68501(19) -0.44214(16) 0.0267(5) Uani 1 1 d . .
C8 C 0.7925(2) 0.7668(2) -0.45867(19) 0.0335(5) Uani 1 1 d . .
H8 H 0.810(3) 0.835(3) -0.412(2) 0.042(8) Uiso 1 1 d . .
C9 C 0.8194(3) 0.7491(3) -0.5424(2) 0.0453(7) Uani 1 1 d . .
H9 H 0.853(3) 0.802(3) -0.553(2) 0.043(9) Uiso 1 1 d . .
C10 C 0.7959(3) 0.6498(3) -0.6095(2) 0.0504(8) Uani 1 1 d . .
H10 H 0.819(3) 0.639(3) -0.669(3) 0.054(10) Uiso 1 1 d . .
C11 C 0.7444(3) 0.5682(3) -0.5938(2) 0.0522(8) Uani 1 1 d . .
H11 H 0.730(4) 0.498(3) -0.641(3) 0.070(12) Uiso 1 1 d . .
C12 C 0.7153(3) 0.5851(2) -0.5114(2) 0.0416(6) Uani 1 1 d . .
H12 H 0.676(3) 0.530(3) -0.507(3) 0.061(11) Uiso 1 1 d . .
C13 C 0.55163(19) 0.69990(16) -0.38258(16) 0.0227(4) Uani 1 1 d . .
C14 C 0.4863(2) 0.6793(2) -0.48352(18) 0.0298(5) Uani 1 1 d . .
H14 H 0.521(3) 0.671(2) -0.529(2) 0.032(7) Uiso 1 1 d . .
C15 C 0.3697(2) 0.6745(2) -0.51718(19) 0.0351(6) Uani 1 1 d . .
H15 H 0.323(3) 0.654(2) -0.585(2) 0.041(8) Uiso 1 1 d . .
C16 C 0.3163(2) 0.6890(2) -0.4503(2) 0.0353(5) Uani 1 1 d . .
H16 H 0.235(3) 0.682(2) -0.476(2) 0.028(7) Uiso 1 1 d . .
C17 C 0.3801(2) 0.7098(2) -0.34958(19) 0.0328(5) Uani 1 1 d . .
H17 H 0.346(3) 0.722(2) -0.304(2) 0.036(8) Uiso 1 1 d . .
C18 C 0.4976(2) 0.71659(19) -0.31515(17) 0.0276(5) Uani 1 1 d . .
H18 H 0.543(2) 0.736(2) -0.245(2) 0.028(7) Uiso 1 1 d . .
C19 C 0.7084(3) 0.5977(2) -0.3052(2) 0.0342(5) Uani 1 1 d . .
H19A H 0.776(3) 0.588(2) -0.302(2) 0.037(8) Uiso 1 1 d . .
H19B H 0.644(3) 0.534(3) -0.368(2) 0.045(8) Uiso 1 1 d . .
C20 C 0.6967(3) 0.6061(2) -0.2074(2) 0.0490(7) Uani 1 1 d . .
H20A H 0.6982 0.5424 -0.1985 0.073 Uiso 1 1 calc R U
H20B H 0.7622 0.6642 -0.1497 0.073 Uiso 1 1 calc R U
H20C H 0.6221 0.6172 -0.2106 0.073 Uiso 1 1 calc R U
C21 C 0.7505(2) 1.0551(2) -0.34100(18) 0.0326(5) Uani 1 1 d . .
C22 C 0.6803(3) 0.9987(3) -0.4449(2) 0.0573(9) Uani 1 1 d . .
H22 H 0.595(4) 0.959(3) -0.470(3) 0.059(11) Uiso 1 1 d . .
C23 C 0.7308(4) 0.9928(4) -0.5144(3) 0.0768(14) Uani 1 1 d . .
H23 H 0.683(4) 0.953(4) -0.581(3) 0.078(13) Uiso 1 1 d . .
C24 C 0.8490(4) 1.0418(4) -0.4812(3) 0.0654(11) Uani 1 1 d . .
H24 H 0.884(4) 1.040(3) -0.526(3) 0.069(12) Uiso 1 1 d . .
C25 C 0.9197(4) 1.0950(3) -0.3795(3) 0.0525(8) Uani 1 1 d . .
H25 H 0.999(4) 1.125(3) -0.354(3) 0.058(11) Uiso 1 1 d . .
C26 C 0.8701(3) 1.1012(2) -0.3095(2) 0.0376(6) Uani 1 1 d . .
H26 H 0.917(3) 1.139(3) -0.238(3) 0.043(8) Uiso 1 1 d . .
C27 C 0.6718(2) 1.19093(18) -0.21165(18) 0.0268(5) Uani 1 1 d . .
C28 C 0.7166(3) 1.2580(2) -0.11006(19) 0.0346(5) Uani 1 1 d . .
H28 H 0.767(3) 1.238(2) -0.057(2) 0.042(8) Uiso 1 1 d . .
C29 C 0.6940(3) 1.3510(2) -0.0816(2) 0.0421(6) Uani 1 1 d . .
H29 H 0.725(3) 1.390(3) -0.013(3) 0.046(9) Uiso 1 1 d . .
C30 C 0.6261(3) 1.3761(2) -0.1551(2) 0.0409(6) Uani 1 1 d . .
H30 H 0.612(3) 1.433(3) -0.133(3) 0.056(10) Uiso 1 1 d . .
C31 C 0.5822(3) 1.3109(2) -0.2559(2) 0.0441(7) Uani 1 1 d . .
H31 H 0.532(3) 1.322(3) -0.311(3) 0.064(11) Uiso 1 1 d . .
C32 C 0.6050(3) 1.2189(2) -0.2848(2) 0.0370(6) Uani 1 1 d . .
H32 H 0.573(3) 1.173(3) -0.354(3) 0.052(9) Uiso 1 1 d . .
C33 C 0.5452(2) 0.9778(2) -0.3079(2) 0.0385(6) Uani 1 1 d . .
H33A H 0.501(3) 0.989(3) -0.364(3) 0.054(9) Uiso 1 1 d . .
H33B H 0.549(2) 0.913(2) -0.335(2) 0.030(7) Uiso 1 1 d . .
C34 C 0.4852(3) 0.9852(2) -0.2359(3) 0.0478(7) Uani 1 1 d . .
H34A H 0.4046 0.9369 -0.2731 0.072 Uiso 1 1 calc R U
H34B H 0.5289 0.9681 -0.1808 0.072 Uiso 1 1 calc R U
H34C H 0.4835 1.0555 -0.2072 0.072 Uiso 1 1 calc R U
C35 C 0.7629(2) 1.28975(18) 0.15931(16) 0.0256(4) Uani 1 1 d . .
C36 C 0.6856(3) 1.1889(2) 0.1039(2) 0.0399(6) Uani 1 1 d . .
H36 H 0.7154 1.1329 0.0962 0.048 Uiso 1 1 calc R U
C37 C 0.5651(3) 1.1704(3) 0.0600(2) 0.0536(8) Uani 1 1 d . .
H37 H 0.5128 1.1015 0.0237 0.064 Uiso 1 1 calc R U
C38 C 0.5208(2) 1.2505(3) 0.0687(2) 0.0485(8) Uani 1 1 d . .
H38 H 0.4383 1.2371 0.0383 0.058 Uiso 1 1 calc R U
C39 C 0.5966(2) 1.3506(2) 0.1215(2) 0.0408(6) Uani 1 1 d . .
H39 H 0.5663 1.4062 0.1269 0.049 Uiso 1 1 calc R U
C40 C 0.7167(2) 1.3700(2) 0.16677(17) 0.0297(5) Uani 1 1 d . .
H40 H 0.7683 1.4391 0.2034 0.036 Uiso 1 1 calc R U
C41 C 0.9858(2) 1.43936(18) 0.23218(18) 0.0279(5) Uani 1 1 d . .
C42 C 1.0116(3) 1.5307(2) 0.3150(2) 0.0393(6) Uani 1 1 d . .
H42 H 1.002(3) 1.528(3) 0.373(3) 0.055(10) Uiso 1 1 d . .
C43 C 1.0583(3) 1.6248(2) 0.3150(3) 0.0504(8) Uani 1 1 d . .
H43 H 1.070(4) 1.688(3) 0.370(3) 0.069(11) Uiso 1 1 d . .
C44 C 1.0801(3) 1.6297(2) 0.2339(3) 0.0544(8) Uani 1 1 d . .
H44 H 1.108(4) 1.698(3) 0.231(3) 0.068(11) Uiso 1 1 d . .
C45 C 1.0565(3) 1.5403(2) 0.1523(3) 0.0550(8) Uani 1 1 d . .
H45 H 1.074(4) 1.541(3) 0.093(3) 0.068(11) Uiso 1 1 d . .
C46 C 1.0097(3) 1.4461(2) 0.1517(2) 0.0411(6) Uani 1 1 d . .
H46 H 0.993(3) 1.387(3) 0.094(3) 0.060(10) Uiso 1 1 d . .
C47 C 0.9405(3) 1.3310(2) 0.35251(19) 0.0374(6) Uani 1 1 d . .
H47A H 0.904(3) 1.381(2) 0.377(2) 0.039(8) Uiso 1 1 d . .
H47B H 1.027(3) 1.365(3) 0.396(2) 0.048(9) Uiso 1 1 d . .
C48 C 0.8932(3) 1.2306(3) 0.3593(2) 0.0480(8) Uani 1 1 d . .
H48A H 0.9058 1.2441 0.4297 0.072 Uiso 1 1 calc R U
H48B H 0.8089 1.1993 0.3152 0.072 Uiso 1 1 calc R U
H48C H 0.9345 1.1834 0.3372 0.072 Uiso 1 1 calc R U

loop_
_atom_site_aniso_label
_atom_site_aniso_U_11
_atom_site_aniso_U_22
_atom_site_aniso_U_33
_atom_site_aniso_U_23
_atom_site_aniso_U_13
_atom_site_aniso_U_12
Sn1 0.01947(8) 0.01492(7) 0.01972(7) 0.00598(5) 0.01030(6) 0.00408(5)
Cu1 0.02201(13) 0.01853(13) 0.02292(12) 0.00467(10) 0.00972(11) 0.00491(10)
Cu2 0.02691(14) 0.02269(14) 0.02776(13) 0.01152(11) 0.01194(11) 0.01001(11)
Cu3 0.02697(14) 0.02070(13) 0.03125(14) 0.00998(11) 0.01855(12) 0.01038(11)
P1 0.0207(3) 0.0184(3) 0.0225(2) 0.0032(2) 0.0109(2) 0.0036(2)
P2 0.0289(3) 0.0225(3) 0.0273(3) 0.0108(2) 0.0089(2) 0.0099(2)
P3 0.0279(3) 0.0255(3) 0.0285(3) 0.0098(2) 0.0185(2) 0.0140(2)
S1 0.0191(2) 0.0238(3) 0.0235(2) 0.0098(2) 0.0098(2) 0.0051(2)
S2 0.0251(3) 0.0169(2) 0.0212(2) 0.00466(19) 0.0117(2) 0.0037(2)
S3 0.0290(3) 0.0181(2) 0.0266(2) 0.0070(2) 0.0156(2) 0.0098(2)
C1 0.0258(11) 0.0248(11) 0.0220(10) 0.0106(9) 0.0100(9) 0.0057(9)
C2 0.0578(18) 0.0297(13) 0.0557(16) 0.0221(12) 0.0403(15) 0.0156(13)
C3 0.083(3) 0.0343(15) 0.085(2) 0.0361(17) 0.057(2) 0.0182(16)
C4 0.0545(19) 0.0544(19) 0.0659(19) 0.0406(17) 0.0382(16) 0.0114(15)
C5 0.0546(18) 0.0560(19) 0.0564(17) 0.0301(15) 0.0412(16) 0.0203(15)
C6 0.0443(15) 0.0356(14) 0.0457(14) 0.0189(12) 0.0303(13) 0.0144(12)
C7 0.0221(11) 0.0298(12) 0.0249(10) 0.0050(9) 0.0121(9) 0.0084(9)
C8 0.0365(14) 0.0335(13) 0.0293(11) 0.0093(10) 0.0166(11) 0.0100(11)
C9 0.0535(18) 0.0526(18) 0.0416(15) 0.0230(14) 0.0299(14) 0.0178(15)
C10 0.062(2) 0.065(2) 0.0398(14) 0.0180(14) 0.0368(15) 0.0321(17)
C11 0.072(2) 0.0460(17) 0.0415(15) 0.0055(14) 0.0357(16) 0.0264(16)
C12 0.0533(17) 0.0283(13) 0.0412(14) 0.0040(11) 0.0286(13) 0.0113(12)
C13 0.0206(10) 0.0178(10) 0.0271(10) 0.0057(8) 0.0117(9) 0.0036(8)
C14 0.0292(12) 0.0345(13) 0.0265(11) 0.0089(10) 0.0159(10) 0.0106(10)
C15 0.0324(13) 0.0435(15) 0.0264(11) 0.0112(11) 0.0110(10) 0.0142(11)
C16 0.0249(12) 0.0387(14) 0.0384(13) 0.0094(11) 0.0145(11) 0.0112(11)
C17 0.0306(13) 0.0366(13) 0.0347(12) 0.0117(11) 0.0210(11) 0.0106(11)
C18 0.0269(12) 0.0298(12) 0.0241(10) 0.0081(9) 0.0128(9) 0.0065(9)
C19 0.0367(14) 0.0270(12) 0.0382(13) 0.0115(11) 0.0154(11) 0.0129(11)
C20 0.068(2) 0.0363(15) 0.0527(16) 0.0280(14) 0.0291(16) 0.0142(14)
C21 0.0430(14) 0.0300(12) 0.0297(11) 0.0129(10) 0.0146(11) 0.0223(11)
C22 0.057(2) 0.079(2) 0.0318(14) 0.0120(15) 0.0144(14) 0.038(2)
C23 0.090(3) 0.118(4) 0.0342(16) 0.024(2) 0.0272(19) 0.067(3)
C24 0.096(3) 0.092(3) 0.058(2) 0.045(2) 0.054(2) 0.070(3)
C25 0.068(2) 0.058(2) 0.0607(19) 0.0371(17) 0.0411(18) 0.0344(19)
C26 0.0500(16) 0.0317(13) 0.0406(14) 0.0192(12) 0.0229(13) 0.0185(12)
C27 0.0311(12) 0.0241(11) 0.0336(11) 0.0158(9) 0.0183(10) 0.0113(9)
C28 0.0452(15) 0.0325(13) 0.0325(12) 0.0148(11) 0.0195(11) 0.0180(12)
C29 0.0608(19) 0.0336(14) 0.0413(14) 0.0134(12) 0.0317(14) 0.0205(13)
C30 0.0579(18) 0.0328(14) 0.0593(17) 0.0276(13) 0.0422(15) 0.0258(13)
C31 0.0602(19) 0.0438(16) 0.0527(16) 0.0345(14) 0.0304(15) 0.0301(15)
C32 0.0474(16) 0.0348(14) 0.0355(13) 0.0193(11) 0.0178(12) 0.0180(12)
C33 0.0324(14) 0.0273(13) 0.0440(14) 0.0128(11) 0.0053(11) 0.0072(11)
C34 0.0349(15) 0.0376(15) 0.0692(19) 0.0236(15) 0.0199(14) 0.0087(12)
C35 0.0256(11) 0.0272(11) 0.0237(10) 0.0069(9) 0.0147(9) 0.0061(9)
C36 0.0445(16) 0.0285(13) 0.0411(14) 0.0077(11) 0.0216(12) 0.0049(11)
C37 0.0392(16) 0.0507(18) 0.0441(15) 0.0070(14) 0.0130(13) -0.0122(14)
C38 0.0249(13) 0.073(2) 0.0374(14) 0.0185(14) 0.0111(11) 0.0051(14)
C39 0.0310(14) 0.0562(18) 0.0401(13) 0.0228(13) 0.0165(11) 0.0166(13)
C40 0.0277(12) 0.0351(13) 0.0287(11) 0.0114(10) 0.0157(10) 0.0115(10)
C41 0.0204(11) 0.0237(11) 0.0353(12) 0.0056(9) 0.0119(9) 0.0091(9)
C42 0.0364(14) 0.0312(13) 0.0359(13) 0.0016(11) 0.0106(11) 0.0099(11)
C43 0.0405(16) 0.0251(13) 0.0558(18) -0.0018(13) 0.0068(14) 0.0040(12)
C44 0.0425(17) 0.0258(14) 0.085(2) 0.0157(15) 0.0258(17) 0.0030(12)
C45 0.066(2) 0.0324(15) 0.082(2) 0.0250(16) 0.0485(19) 0.0144(15)
C46 0.0526(17) 0.0231(12) 0.0534(16) 0.0100(12) 0.0357(14) 0.0109(12)
C47 0.0377(15) 0.0544(17) 0.0303(12) 0.0173(12) 0.0200(12) 0.0265(13)
C48 0.064(2) 0.071(2) 0.0523(16) 0.0419(16) 0.0459(16) 0.0475(18)

loop_
_atom_type_symbol
_atom_type_description
_atom_type_scat_dispersion_real
_atom_type_scat_dispersion_imag
_atom_type_scat_source
C C 0.0033 0.0016 'International Tables Vol C Tables 4.2.6.8 and 6.1.1.4'
H H 0.0000 0.0000 'International Tables Vol C Tables 4.2.6.8 and 6.1.1.4'
Cu Cu 0.3201 1.2651 'International Tables Vol C Tables 4.2.6.8 and 6.1.1.4'
P P 0.1023 0.0942 'International Tables Vol C Tables 4.2.6.8 and 6.1.1.4'
S S 0.1246 0.1234 'International Tables Vol C Tables 4.2.6.8 and 6.1.1.4'
Sn Sn -0.6537 1.4246 'International Tables Vol C Tables 4.2.6.8 and 6.1.1.4'

loop_
_geom_angle_atom_site_label_1
_geom_angle_atom_site_label_2
_geom_angle_atom_site_label_3
_geom_angle
_geom_angle_site_symmetry_1
_geom_angle_site_symmetry_3
C1 Sn1 S2 106.16(6) . .
C1 Sn1 S1 105.73(6) . .
S2 Sn1 S1 113.972(19) . .
C1 Sn1 S3 103.41(6) . .
S2 Sn1 S3 112.70(2) . .
S1 Sn1 S3 113.709(19) . .
P1 Cu1 S2 113.25(2) . 2_775
P1 Cu1 S1 116.82(2) . .
S2 Cu1 S1 129.91(2) 2_775 .
P1 Cu1 Cu2 139.869(19) . .
S2 Cu1 Cu2 87.516(17) 2_775 .
S1 Cu1 Cu2 52.542(16) . .
P1 Cu1 Cu3 98.650(18) . 2_775
S2 Cu1 Cu3 52.600(16) 2_775 2_775
S1 Cu1 Cu3 118.748(17) . 2_775
Cu2 Cu1 Cu3 120.665(13) . 2_775
P2 Cu2 S1 116.23(2) . .
P2 Cu2 S3 115.30(2) . 2_775
S1 Cu2 S3 128.08(2) . 2_775
P2 Cu2 Cu1 99.603(19) . .
S1 Cu2 Cu1 54.252(16) . .
S3 Cu2 Cu1 121.545(18) 2_775 .
P3 Cu3 S3 114.72(2) . 2_775
P3 Cu3 S2 119.19(2) . .
S3 Cu3 S2 126.08(2) 2_775 .
P3 Cu3 Cu1 130.69(2) . 2_775
S3 Cu3 Cu1 92.183(18) 2_775 2_775
S2 Cu3 Cu1 52.244(16) . 2_775
C7 P1 C13 103.28(10) . .
C7 P1 C19 103.38(12) . .
C13 P1 C19 103.92(12) . .
C7 P1 Cu1 117.33(8) . .
C13 P1 Cu1 113.63(7) . .
C19 P1 Cu1 113.75(9) . .
C21 P2 C27 104.29(11) . .
C21 P2 C33 105.41(13) . .
C27 P2 C33 101.21(12) . .
C21 P2 Cu2 114.26(8) . .
C27 P2 Cu2 112.94(8) . .
C33 P2 Cu2 117.16(9) . .
C41 P3 C35 102.49(11) . .
C41 P3 C47 104.59(13) . .
C35 P3 C47 102.45(11) . .
C41 P3 Cu3 116.49(8) . .
C35 P3 Cu3 111.98(8) . .
C47 P3 Cu3 116.97(9) . .
Cu2 S1 Cu1 73.206(19) . .
Cu2 S1 Sn1 110.70(2) . .
Cu1 S1 Sn1 96.02(2) . .
Cu1 S2 Cu3 75.155(19) 2_775 .
Cu1 S2 Sn1 112.33(2) 2_775 .
Cu3 S2 Sn1 104.05(2) . .
Cu3 S3 Cu2 92.31(2) 2_775 2_775
Cu3 S3 Sn1 113.25(2) 2_775 .
Cu2 S3 Sn1 92.88(2) 2_775 .
C2 C1 C6 118.2(2) . .
C2 C1 Sn1 120.46(18) . .
C6 C1 Sn1 121.18(18) . .
C1 C2 C3 120.7(3) . .
C4 C3 C2 120.1(3) . .
C5 C4 C3 119.9(3) . .
C4 C5 C6 120.2(3) . .
C5 C6 C1 120.9(3) . .
C8 C7 C12 118.8(2) . .
C8 C7 P1 118.61(18) . .
C12 C7 P1 122.6(2) . .
C7 C8 C9 120.3(3) . .
C10 C9 C8 120.4(3) . .
C11 C10 C9 119.8(3) . .
C10 C11 C12 120.3(3) . .
C11 C12 C7 120.5(3) . .
C14 C13 C18 118.8(2) . .
C14 C13 P1 123.44(18) . .
C18 C13 P1 117.72(17) . .
C15 C14 C13 120.8(2) . .
C14 C15 C16 120.0(2) . .
C17 C16 C15 119.9(2) . .
C16 C17 C18 120.3(2) . .
C17 C18 C13 120.2(2) . .
C20 C19 P1 114.09(19) . .
C26 C21 C22 118.7(3) . .
C26 C21 P2 117.23(19) . .
C22 C21 P2 124.0(3) . .
C23 C22 C21 119.6(4) . .
C24 C23 C22 120.5(4) . .
C25 C24 C23 120.7(3) . .
C24 C25 C26 119.2(4) . .
C21 C26 C25 121.3(3) . .
C28 C27 C32 118.6(2) . .
C28 C27 P2 118.03(17) . .
C32 C27 P2 123.24(19) . .
C27 C28 C29 120.7(2) . .
C30 C29 C28 119.6(3) . .
C31 C30 C29 120.2(3) . .
C30 C31 C32 120.5(3) . .
C31 C32 C27 120.3(3) . .
C34 C33 P2 111.3(2) . .
C40 C35 C36 118.6(2) . .
C40 C35 P3 122.38(18) . .
C36 C35 P3 119.0(2) . .
C37 C36 C35 120.0(3) . .
C38 C37 C36 120.7(3) . .
C37 C38 C39 119.8(3) . .
C38 C39 C40 119.9(3) . .
C39 C40 C35 121.0(3) . .
C46 C41 C42 118.2(2) . .
C46 C41 P3 117.63(18) . .
C42 C41 P3 124.2(2) . .
C43 C42 C41 120.3(3) . .
C44 C43 C42 120.5(3) . .
C43 C44 C45 119.9(3) . .
C44 C45 C46 119.9(3) . .
C45 C46 C41 121.2(3) . .
C48 C47 P3 112.1(2) . .

loop_
_geom_bond_atom_site_label_1
_geom_bond_atom_site_label_2
_geom_bond_distance
_geom_bond_site_symmetry_2
Sn1 C1 2.151(2) .
Sn1 S2 2.3832(5) .
Sn1 S1 2.3855(5) .
Sn1 S3 2.3901(6) .
Cu1 P1 2.2391(6) .
Cu1 S2 2.2580(6) 2_775
Cu1 S1 2.2949(6) .
Cu1 Cu2 2.7070(4) .
Cu1 Cu3 2.7606(4) 2_775
Cu2 P2 2.2373(6) .
Cu2 S1 2.2446(6) .
Cu2 S3 2.2825(6) 2_775
Cu3 P3 2.2422(6) .
Cu3 S3 2.2475(6) 2_775
Cu3 S2 2.2688(6) .
Cu3 Cu1 2.7606(4) 2_775
P1 C7 1.817(2) .
P1 C13 1.821(2) .
P1 C19 1.835(3) .
P2 C21 1.826(3) .
P2 C27 1.828(2) .
P2 C33 1.830(3) .
P3 C41 1.817(3) .
P3 C35 1.826(2) .
P3 C47 1.842(3) .
S2 Cu1 2.2580(6) 2_775
S3 Cu3 2.2475(6) 2_775
S3 Cu2 2.2825(6) 2_775
C1 C2 1.382(3) .
C1 C6 1.389(4) .
C2 C3 1.394(4) .
C3 C4 1.374(5) .
C4 C5 1.367(5) .
C5 C6 1.387(4) .
C7 C8 1.384(4) .
C7 C12 1.394(4) .
C8 C9 1.386(4) .
C9 C10 1.381(5) .
C10 C11 1.371(5) .
C11 C12 1.386(4) .
C13 C14 1.390(3) .
C13 C18 1.397(3) .
C14 C15 1.383(4) .
C15 C16 1.384(4) .
C16 C17 1.382(4) .
C17 C18 1.386(4) .
C19 C20 1.516(4) .
C21 C26 1.388(4) .
C21 C22 1.397(4) .
C22 C23 1.396(5) .
C23 C24 1.376(7) .
C24 C25 1.368(6) .
C25 C26 1.396(4) .
C27 C28 1.386(3) .
C27 C32 1.392(3) .
C28 C29 1.396(4) .
C29 C30 1.374(4) .
C30 C31 1.371(4) .
C31 C32 1.384(4) .
C33 C34 1.517(5) .
C35 C40 1.390(3) .
C35 C36 1.395(4) .
C36 C37 1.390(4) .
C37 C38 1.374(5) .
C38 C39 1.380(5) .
C39 C40 1.385(4) .
C41 C46 1.386(4) .
C41 C42 1.398(3) .
C42 C43 1.383(4) .
C43 C44 1.374(5) .
C44 C45 1.378(5) .
C45 C46 1.381(4) .
C47 C48 1.519(4) .
